data_1550247
loop_
_publ_author_name
'Karri, Ramesh'
'Chalana, Ashish'
'Das, Ranajit'
'Rai, Rakesh Kumar'
'Roy, Gouriprasanna'

_publ_section_title
;
 Cytoprotective effects of imidazole-based [S<sub>1</sub>] and
 [S<sub>2</sub>]-donor ligands against mercury toxicity: a bioinorganic
 approach.
;
_journal_issue 1
_journal_name_full 'Metallomics : integrated biometal science'
_journal_page_first 213
_journal_page_last 225
_journal_paper_doi 10.1039/c8mt00237a
_journal_volume 11
_journal_year 2019
_chemical_formula_moiety 'C10 H16 Hg2 I4 N4 S2'
_chemical_formula_sum 'C10 H16 Hg2 I4 N4 S2'
_chemical_formula_weight 1165.17
_space_group_crystal_system orthorhombic
_space_group_IT_number 61
_space_group_name_Hall '-P 2ac 2ab'
_space_group_name_H-M_alt 'P b c a'
_symmetry_space_group_name_Hall '-P 2ac 2ab'
_symmetry_space_group_name_H-M 'P b c a'
_atom_sites_solution_hydrogens geom
_audit_creation_method SHELXL-2014/7
_audit_update_record
;
2018-07-23 deposited with the CCDC.
2018-11-12 downloaded from the CCDC.
;
_cell_angle_alpha 90
_cell_angle_beta 90
_cell_angle_gamma 90
_cell_formula_units_Z 4
_cell_length_a 10.1454(3)
_cell_length_b 15.0815(3)
_cell_length_c 15.2995(3)
_cell_measurement_reflns_used 9910
_cell_measurement_temperature 296(2)
_cell_measurement_theta_max 25.69
_cell_measurement_theta_min 3.01
_cell_volume 2340.94(10)
_computing_cell_refinement 'Bruker SAINT'
_computing_data_collection 'Bruker APEX2'
_computing_data_reduction 'Bruker SAINT'
_computing_molecular_graphics 'Bruker SHELXTL'
_computing_publication_material 'Bruker SHELXTL'
_computing_structure_refinement 'SHELXL-2014/6 (Sheldrick, 2014)'
_computing_structure_solution 'SHELXS-97 (Sheldrick 2008)'
_diffrn_ambient_temperature 296(2)
_diffrn_measured_fraction_theta_full 0.998
_diffrn_measured_fraction_theta_max 0.998
_diffrn_measurement_device_type 'Bruker PHOTON100 CMOS'
_diffrn_measurement_method '\f and \w scans'
_diffrn_radiation_type MoK\a
_diffrn_radiation_wavelength 0.71073
_diffrn_reflns_av_R_equivalents 0.0320
_diffrn_reflns_av_unetI/netI 0.0155
_diffrn_reflns_Laue_measured_fraction_full 0.998
_diffrn_reflns_Laue_measured_fraction_max 0.998
_diffrn_reflns_limit_h_max 11
_diffrn_reflns_limit_h_min -12
_diffrn_reflns_limit_k_max 18
_diffrn_reflns_limit_k_min -18
_diffrn_reflns_limit_l_max 18
_diffrn_reflns_limit_l_min -18
_diffrn_reflns_number 22669
_diffrn_reflns_point_group_measured_fraction_full 0.998
_diffrn_reflns_point_group_measured_fraction_max 0.998
_diffrn_reflns_theta_full 25.242
_diffrn_reflns_theta_max 25.676
_diffrn_reflns_theta_min 2.663
_diffrn_source X-ray
_exptl_absorpt_coefficient_mu 18.554
_exptl_absorpt_correction_T_max 0.125
_exptl_absorpt_correction_T_min 0.046
_exptl_absorpt_correction_type multi-scan
_exptl_absorpt_process_details SADABS
_exptl_crystal_colour yellow
_exptl_crystal_density_diffrn 3.306
_exptl_crystal_description Block
_exptl_crystal_F_000 2032.0
_exptl_crystal_size_max 0.208
_exptl_crystal_size_mid 0.148
_exptl_crystal_size_min 0.112
_refine_diff_density_max 0.904
_refine_diff_density_min -0.655
_refine_diff_density_rms 0.100
_refine_ls_extinction_coef 0.00045(3)
_refine_ls_extinction_expression Fc^*^=kFc[1+0.001xFc^2^\l^3^/sin(2\q)]^-1/4^
_refine_ls_extinction_method 'SHELXL-2014/7 (Sheldrick 2014'
_refine_ls_goodness_of_fit_ref 1.061
_refine_ls_hydrogen_treatment constr
_refine_ls_matrix_type full
_refine_ls_number_parameters 103
_refine_ls_number_reflns 2219
_refine_ls_number_restraints 0
_refine_ls_restrained_S_all 1.061
_refine_ls_R_factor_all 0.0262
_refine_ls_R_factor_gt 0.0212
_refine_ls_shift/su_max 0.001
_refine_ls_shift/su_mean 0.000
_refine_ls_structure_factor_coef Fsqd
_refine_ls_weighting_details 'w=1/[\s^2^(Fo^2^)+(0.0154P)^2^+7.0939P] where P=(Fo^2^+2Fc^2^)/3'
_refine_ls_weighting_scheme calc
_refine_ls_wR_factor_gt 0.0445
_refine_ls_wR_factor_ref 0.0467
_reflns_Friedel_coverage 0.000
_reflns_number_gt 1990
_reflns_number_total 2219
_reflns_threshold_expression 'I > 2\s(I)'
_cod_data_source_file c8mt00237a5.cif
_cod_data_source_block '[(L1HgI2)2]'
_cod_depositor_comments
;
The following automatic conversions were performed:

'_exptl_absorpt_correction_type' value 'Multi-Scan' changed to
'multi-scan' according to
/home/data/users/saulius/crontab/automatic-downloads/rss-feeds/RSC/lib/dictionaries/cif_core.dic
dictionary named 'cif_core.dic' version 2.4.2 from 2011-04-26.

Automatic conversion script
Id: cif_fix_values 4973 2017-02-22 13:04:09Z antanas 

 Adding full bibliography for 1550243--1550249.cif.
;
_cod_database_code 1550247
_shelx_shelxl_version_number 2014/7
_shelx_space_group_comment
;
The symmetry employed for this shelxl refinement is uniquely defined
by the following loop, which should always be used as a source of
symmetry information in preference to the above space-group names.
They are only intended as comments.
;

loop_
_space_group_symop_operation_xyz
'x, y, z'
'-x+1/2, -y, z+1/2'
'-x, y+1/2, -z+1/2'
'x+1/2, -y+1/2, -z'
'-x, -y, -z'
'x-1/2, y, -z-1/2'
'x, -y-1/2, z-1/2'
'-x-1/2, y-1/2, z'

loop_
_atom_site_label
_atom_site_type_symbol
_atom_site_fract_x
_atom_site_fract_y
_atom_site_fract_z
_atom_site_U_iso_or_equiv
_atom_site_adp_type
_atom_site_occupancy
_atom_site_site_symmetry_order
_atom_site_calc_flag
_atom_site_refinement_flags_posn
_atom_site_refinement_flags_adp
Hg1 Hg 0.50701(2) 0.57295(2) 0.39131(2) 0.05326(9) Uani 1 1 d . .
I1 I 0.65192(3) 0.42119(2) 0.44551(2) 0.04501(11) Uani 1 1 d . .
I2 I 0.33604(4) 0.53719(3) 0.26124(2) 0.06374(14) Uani 1 1 d . .
S1 S 0.64660(16) 0.70722(10) 0.38895(13) 0.0674(5) Uani 1 1 d . .
N1 N 0.5306(5) 0.8156(3) 0.5118(3) 0.0606(13) Uani 1 1 d . .
N2 N 0.4557(5) 0.8337(3) 0.3822(3) 0.0539(11) Uani 1 1 d . .
C2 C 0.5405(5) 0.7849(3) 0.4290(3) 0.0447(12) Uani 1 1 d . .
C4 C 0.3948(7) 0.8952(4) 0.4345(5) 0.0726(19) Uani 1 1 d . .
H4 H 0.3329 0.9370 0.4171 0.087 Uiso 1 1 calc R U
C3 C 0.4407(7) 0.8836(5) 0.5137(5) 0.0733(19) Uani 1 1 d . .
H3 H 0.4165 0.9160 0.5628 0.088 Uiso 1 1 calc R U
C5 C 0.4302(9) 0.8232(5) 0.2891(4) 0.083(2) Uani 1 1 d . .
H5A H 0.5111 0.8302 0.2572 0.125 Uiso 1 1 calc R U
H5B H 0.3680 0.8672 0.2703 0.125 Uiso 1 1 calc R U
H5C H 0.3949 0.7652 0.2783 0.125 Uiso 1 1 calc R U
C1 C 0.6080(9) 0.7808(6) 0.5841(5) 0.103(3) Uani 1 1 d . .
H1A H 0.5975 0.7176 0.5870 0.155 Uiso 1 1 calc R U
H1B H 0.5784 0.8070 0.6378 0.155 Uiso 1 1 calc R U
H1C H 0.6993 0.7949 0.5752 0.155 Uiso 1 1 calc R U

loop_
_atom_site_aniso_label
_atom_site_aniso_U_11
_atom_site_aniso_U_22
_atom_site_aniso_U_33
_atom_site_aniso_U_23
_atom_site_aniso_U_13
_atom_site_aniso_U_12
Hg1 0.06834(18) 0.03883(13) 0.05261(14) 0.00266(9) -0.01362(10) -0.00503(10)
I1 0.0511(2) 0.04156(19) 0.04238(18) 0.00142(13) 0.00287(14) 0.01366(15)
I2 0.0663(3) 0.0805(3) 0.0444(2) 0.00848(18) -0.01554(17) -0.0097(2)
S1 0.0522(9) 0.0386(7) 0.1113(13) -0.0045(8) 0.0155(9) -0.0032(7)
N1 0.071(3) 0.058(3) 0.053(3) -0.002(2) 0.004(2) -0.029(3)
N2 0.067(3) 0.042(3) 0.053(3) 0.004(2) 0.010(2) 0.003(2)
C2 0.055(3) 0.031(3) 0.047(3) -0.001(2) 0.010(2) -0.013(2)
C4 0.077(5) 0.051(4) 0.090(5) -0.011(3) 0.018(4) 0.010(3)
C3 0.086(5) 0.062(4) 0.072(4) -0.023(3) 0.031(4) -0.010(4)
C5 0.124(7) 0.073(5) 0.054(4) 0.006(3) -0.009(4) 0.008(4)
C1 0.134(7) 0.111(6) 0.064(4) 0.022(4) -0.026(5) -0.065(6)

loop_
_atom_type_symbol
_atom_type_description
_atom_type_scat_dispersion_real
_atom_type_scat_dispersion_imag
_atom_type_scat_source
C C 0.0033 0.0016 'International Tables Vol C Tables 4.2.6.8 and 6.1.1.4'
H H 0.0000 0.0000 'International Tables Vol C Tables 4.2.6.8 and 6.1.1.4'
Hg Hg -2.3894 9.2266 'International Tables Vol C Tables 4.2.6.8 and 6.1.1.4'
I I -0.4742 1.8119 'International Tables Vol C Tables 4.2.6.8 and 6.1.1.4'
N N 0.0061 0.0033 'International Tables Vol C Tables 4.2.6.8 and 6.1.1.4'
S S 0.1246 0.1234 'International Tables Vol C Tables 4.2.6.8 and 6.1.1.4'

loop_
_geom_angle_atom_site_label_1
_geom_angle_atom_site_label_2
_geom_angle_atom_site_label_3
_geom_angle
_geom_angle_site_symmetry_3
S1 Hg1 I2 121.48(5) .
S1 Hg1 I1 111.56(4) .
I2 Hg1 I1 112.774(14) .
S1 Hg1 I1 107.37(4) 5_666
I2 Hg1 I1 106.082(14) 5_666
I1 Hg1 I1 93.407(11) 5_666
Hg1 I1 Hg1 86.592(11) 5_666
C2 S1 Hg1 101.30(17) .
C2 N1 C3 108.9(5) .
C2 N1 C1 123.2(6) .
C3 N1 C1 127.8(6) .
C2 N2 C4 110.3(5) .
C2 N2 C5 125.2(5) .
C4 N2 C5 124.4(6) .
N2 C2 N1 105.4(5) .
N2 C2 S1 126.2(4) .
N1 C2 S1 128.3(5) .
C3 C4 N2 106.9(6) .
C3 C4 H4 126.6 .
N2 C4 H4 126.6 .
C4 C3 N1 108.5(6) .
C4 C3 H3 125.8 .
N1 C3 H3 125.8 .
N2 C5 H5A 109.5 .
N2 C5 H5B 109.5 .
H5A C5 H5B 109.5 .
N2 C5 H5C 109.5 .
H5A C5 H5C 109.5 .
H5B C5 H5C 109.5 .
N1 C1 H1A 109.5 .
N1 C1 H1B 109.5 .
H1A C1 H1B 109.5 .
N1 C1 H1C 109.5 .
H1A C1 H1C 109.5 .
H1B C1 H1C 109.5 .

loop_
_geom_bond_atom_site_label_1
_geom_bond_atom_site_label_2
_geom_bond_distance
_geom_bond_site_symmetry_2
Hg1 S1 2.4713(15) .
Hg1 I2 2.6944(4) .
Hg1 I1 2.8438(4) .
Hg1 I1 2.9733(4) 5_666
I1 Hg1 2.9733(4) 5_666
S1 C2 1.705(5) .
N1 C2 1.352(7) .
N1 C3 1.373(9) .
N1 C1 1.455(9) .
N2 C2 1.340(7) .
N2 C4 1.372(7) .
N2 C5 1.456(7) .
C4 C3 1.308(10) .
C4 H4 0.9300 .
C3 H3 0.9300 .
C5 H5A 0.9600 .
C5 H5B 0.9600 .
C5 H5C 0.9600 .
C1 H1A 0.9600 .
C1 H1B 0.9600 .
C1 H1C 0.9600 .
